data_1548481
loop_
_publ_author_name
'Mastalir, Matthias'
'Schweinzer, Clara'
'Weil, Matthias'
'Pittenauer, Ernst'
'Allmaier, G\"unter'
'Kirchner, Karl'

_publ_section_title
;
 A chromium tricarbonyl complex featuring the
 4,6-bis(diphenylphosphinomethyl)dibenzothiophene (PSPPh) ligand
;
_journal_coden_ASTM MOCMB7
_journal_issue 7
_journal_name_full 'Monatshefte f\"ur Chemie'
_journal_page_first 1183
_journal_page_last 1187
_journal_paper_doi 10.1007/s00706-016-1707-9
_journal_volume 147
_journal_year 2016
_chemical_formula_sum 'C42 H31.5 Cr N O3 P2 S'
_chemical_formula_weight 744.18
_space_group_IT_number 14
_symmetry_space_group_name_Hall '-P 2yn'
_symmetry_space_group_name_H-M 'P 1 21/n 1'
_atom_sites_solution_hydrogens geom
_atom_sites_solution_primary direct
_atom_sites_solution_secondary difmap
_cell_angle_alpha 90.00
_cell_angle_beta 94.059(2)
_cell_angle_gamma 90.00
_cell_formula_units_Z 4
_cell_length_a 11.3922(7)
_cell_length_b 16.9725(11)
_cell_length_c 17.7886(11)
_cell_measurement_temperature 100(2)
_cell_volume 3430.9(4)
_computing_structure_refinement 'SHELXL-97 (Sheldrick, 1997)'
_computing_structure_solution 'SHELXS-97 (Sheldrick, 1990)'
_diffrn_ambient_temperature 100(2)
_diffrn_measured_fraction_theta_full 0.946
_diffrn_measured_fraction_theta_max 0.946
_diffrn_radiation_monochromator graphite
_diffrn_radiation_source 'fine-focus sealed tube'
_diffrn_radiation_type MoK\a
_diffrn_radiation_wavelength 0.71073
_diffrn_reflns_av_R_equivalents 0.0616
_diffrn_reflns_av_sigmaI/netI 0.0388
_diffrn_reflns_limit_h_max 17
_diffrn_reflns_limit_h_min -17
_diffrn_reflns_limit_k_max 26
_diffrn_reflns_limit_k_min -26
_diffrn_reflns_limit_l_max 27
_diffrn_reflns_limit_l_min -27
_diffrn_reflns_number 96817
_diffrn_reflns_theta_full 33.90
_diffrn_reflns_theta_max 33.90
_diffrn_reflns_theta_min 2.06
_exptl_absorpt_coefficient_mu 0.531
_exptl_crystal_density_diffrn 1.441
_exptl_crystal_density_method 'not measured'
_exptl_crystal_F_000 1538
_refine_diff_density_max 0.592
_refine_diff_density_min -0.408
_refine_diff_density_rms 0.078
_refine_ls_extinction_method none
_refine_ls_goodness_of_fit_ref 1.041
_refine_ls_hydrogen_treatment mixed
_refine_ls_matrix_type full
_refine_ls_number_parameters 460
_refine_ls_number_reflns 13131
_refine_ls_number_restraints 0
_refine_ls_restrained_S_all 1.041
_refine_ls_R_factor_all 0.0559
_refine_ls_R_factor_gt 0.0368
_refine_ls_shift/su_max 0.002
_refine_ls_shift/su_mean 0.000
_refine_ls_structure_factor_coef Fsqd
_refine_ls_weighting_details 'calc w=1/[\s^2^(Fo^2^)+(0.0361P)^2^+2.3775P] where P=(Fo^2^+2Fc^2^)/3'
_refine_ls_weighting_scheme calc
_refine_ls_wR_factor_gt 0.0856
_refine_ls_wR_factor_ref 0.0955
_reflns_number_gt 10402
_reflns_number_total 13131
_reflns_threshold_expression >2sigma(I)
_cod_data_source_file Monatsh-Chem-2016-147-1183.cif
_cod_data_source_block 1
_cod_original_formula_sum 'C42 H31.50 Cr N O3 P2 S'
_cod_database_code 1548481

loop_
_symmetry_equiv_pos_as_xyz
'x, y, z'
'-x+1/2, y+1/2, -z+1/2'
'-x, -y, -z'
'x-1/2, -y-1/2, z-1/2'

loop_
_atom_site_label
_atom_site_type_symbol
_atom_site_fract_x
_atom_site_fract_y
_atom_site_fract_z
_atom_site_U_iso_or_equiv
_atom_site_adp_type
_atom_site_occupancy
_atom_site_symmetry_multiplicity
_atom_site_calc_flag
_atom_site_refinement_flags
_atom_site_disorder_assembly
_atom_site_disorder_group
Cr1 Cr 0.450546(17) 0.877073(11) 0.184766(11) 0.01055(4) Uani 1 1 d . . .
P1 P 0.64670(3) 0.839656(18) 0.185140(17) 0.01107(6) Uani 1 1 d . . .
P2 P 0.25666(3) 0.921406(19) 0.174798(18) 0.01238(6) Uani 1 1 d . . .
S1 S 0.48859(3) 0.964198(17) 0.087375(16) 0.01111(6) Uani 1 1 d . . .
C1 C 0.48933(11) 0.95652(8) 0.25684(7) 0.0155(2) Uani 1 1 d . . .
C2 C 0.42609(12) 0.80433(8) 0.25826(8) 0.0176(2) Uani 1 1 d . . .
C3 C 0.40337(12) 0.80032(8) 0.11197(8) 0.0161(2) Uani 1 1 d . . .
O1 O 0.51111(10) 1.00451(7) 0.30126(7) 0.0284(2) Uani 1 1 d . . .
O3 O 0.37078(11) 0.75341(7) 0.06872(7) 0.0275(2) Uani 1 1 d . . .
O2 O 0.41370(11) 0.75769(8) 0.30498(7) 0.0326(3) Uani 1 1 d . . .
C9 C 0.49417(12) 1.11922(7) 0.09222(7) 0.0149(2) Uani 1 1 d . . .
C4 C 0.41673(11) 1.05493(7) 0.09214(7) 0.0128(2) Uani 1 1 d . . .
C10 C 0.61657(12) 1.09365(7) 0.09394(7) 0.0144(2) Uani 1 1 d . . .
C5 C 0.29531(12) 1.06233(8) 0.09498(7) 0.0147(2) Uani 1 1 d . . .
C8 C 0.44675(14) 1.19525(8) 0.09348(8) 0.0197(3) Uani 1 1 d . . .
H8 H 0.4964 1.2401 0.0924 0.024 Uiso 1 1 calc R . .
C6 C 0.25128(13) 1.13900(8) 0.09771(8) 0.0190(3) Uani 1 1 d . . .
H6 H 0.1692 1.1470 0.1006 0.023 Uiso 1 1 calc R . .
C15 C 0.62555(11) 1.01118(7) 0.09699(7) 0.0124(2) Uani 1 1 d . . .
C14 C 0.73213(11) 0.97065(8) 0.10552(7) 0.0135(2) Uani 1 1 d . . .
C13 C 0.83417(12) 1.01677(8) 0.11017(8) 0.0179(2) Uani 1 1 d . . .
H13 H 0.9089 0.9920 0.1179 0.022 Uiso 1 1 calc R . .
C11 C 0.72052(13) 1.13770(8) 0.09487(8) 0.0190(3) Uani 1 1 d . . .
H11 H 0.7177 1.1934 0.0896 0.023 Uiso 1 1 calc R . .
C12 C 0.82770(13) 1.09888(9) 0.10364(8) 0.0202(3) Uani 1 1 d . . .
H12 H 0.8984 1.1287 0.1053 0.024 Uiso 1 1 calc R . .
C7 C 0.32584(14) 1.20408(8) 0.09626(8) 0.0221(3) Uani 1 1 d . . .
H7 H 0.2933 1.2556 0.0972 0.027 Uiso 1 1 calc R . .
C17 C 0.14592(11) 0.84409(8) 0.15569(8) 0.0160(2) Uani 1 1 d . . .
C41 C 0.86089(12) 0.87686(8) 0.27008(8) 0.0186(2) Uani 1 1 d . . .
H41 H 0.8950 0.8820 0.2231 0.022 Uiso 1 1 calc R . .
C36 C 0.74151(11) 0.85807(7) 0.27123(7) 0.0135(2) Uani 1 1 d . . .
C29 C 0.73267(11) 0.88232(7) 0.10907(7) 0.0142(2) Uani 1 1 d . . .
H29A H 0.8152 0.8641 0.1168 0.017 Uiso 1 1 calc R . .
H29B H 0.7003 0.8615 0.0599 0.017 Uiso 1 1 calc R . .
C16 C 0.22016(11) 0.98945(8) 0.09402(7) 0.0151(2) Uani 1 1 d . . .
H16A H 0.2292 0.9606 0.0464 0.018 Uiso 1 1 calc R . .
H16B H 0.1366 1.0054 0.0946 0.018 Uiso 1 1 calc R . .
C31 C 0.64807(13) 0.70474(8) 0.09471(8) 0.0189(2) Uani 1 1 d . . .
H31 H 0.6123 0.7375 0.0563 0.023 Uiso 1 1 calc R . .
C30 C 0.67710(11) 0.73584(7) 0.16649(7) 0.0137(2) Uani 1 1 d . . .
C33 C 0.72184(13) 0.57730(8) 0.13515(9) 0.0236(3) Uani 1 1 d . . .
H33 H 0.7378 0.5237 0.1243 0.028 Uiso 1 1 calc R . .
C24 C 0.12060(13) 1.03738(9) 0.24538(8) 0.0211(3) Uani 1 1 d . . .
H24 H 0.0894 1.0511 0.1962 0.025 Uiso 1 1 calc R . .
C38 C 0.76446(13) 0.86014(9) 0.40799(8) 0.0201(3) Uani 1 1 d . . .
H38 H 0.7316 0.8535 0.4552 0.024 Uiso 1 1 calc R . .
C39 C 0.88244(14) 0.87955(9) 0.40541(8) 0.0215(3) Uani 1 1 d . . .
H39 H 0.9303 0.8869 0.4508 0.026 Uiso 1 1 calc R . .
C28 C 0.24401(12) 0.95549(9) 0.32757(8) 0.0194(3) Uani 1 1 d . . .
H28 H 0.2980 0.9131 0.3353 0.023 Uiso 1 1 calc R . .
C25 C 0.08523(15) 1.07916(10) 0.30696(9) 0.0276(3) Uani 1 1 d . . .
H25 H 0.0308 1.1214 0.2997 0.033 Uiso 1 1 calc R . .
C32 C 0.67135(14) 0.62612(9) 0.07940(9) 0.0232(3) Uani 1 1 d . . .
H32 H 0.6525 0.6057 0.0303 0.028 Uiso 1 1 calc R . .
C27 C 0.20787(14) 0.99737(10) 0.38912(8) 0.0260(3) Uani 1 1 d . . .
H27 H 0.2374 0.9834 0.4386 0.031 Uiso 1 1 calc R . .
C23 C 0.20143(11) 0.97543(8) 0.25462(7) 0.0158(2) Uani 1 1 d . . .
C34 C 0.74876(14) 0.60708(8) 0.20657(9) 0.0231(3) Uani 1 1 d . . .
H34 H 0.7820 0.5736 0.2452 0.028 Uiso 1 1 calc R . .
C35 C 0.72738(13) 0.68595(8) 0.22216(8) 0.0189(2) Uani 1 1 d . . .
H35 H 0.7473 0.7060 0.2713 0.023 Uiso 1 1 calc R . .
C37 C 0.69424(12) 0.85044(8) 0.34136(7) 0.0171(2) Uani 1 1 d . . .
H37 H 0.6131 0.8385 0.3435 0.021 Uiso 1 1 calc R . .
C20 C -0.00380(15) 0.71457(10) 0.12872(10) 0.0300(3) Uani 1 1 d . . .
H20 H -0.0544 0.6706 0.1194 0.036 Uiso 1 1 calc R . .
C22 C 0.13358(14) 0.78668(9) 0.21108(9) 0.0250(3) Uani 1 1 d . . .
H22 H 0.1768 0.7916 0.2585 0.030 Uiso 1 1 calc R . .
C21 C 0.05915(16) 0.72274(10) 0.19780(10) 0.0319(4) Uani 1 1 d . . .
H21 H 0.0513 0.6845 0.2361 0.038 Uiso 1 1 calc R . .
C40 C 0.93018(13) 0.88815(9) 0.33657(9) 0.0225(3) Uani 1 1 d . . .
H40 H 1.0108 0.9019 0.3348 0.027 Uiso 1 1 calc R . .
C18 C 0.08148(13) 0.83530(9) 0.08671(9) 0.0231(3) Uani 1 1 d . . .
H18 H 0.0881 0.8737 0.0484 0.028 Uiso 1 1 calc R . .
C19 C 0.00734(15) 0.77063(10) 0.07345(10) 0.0293(3) Uani 1 1 d . . .
H19 H -0.0358 0.7651 0.0260 0.035 Uiso 1 1 calc R . .
C26 C 0.12911(16) 1.05933(10) 0.37877(9) 0.0293(3) Uani 1 1 d . . .
H26 H 0.1054 1.0881 0.4210 0.035 Uiso 1 1 calc R . .
C1S C 0.500(3) 1.0208(16) 0.494(2) 0.129(11) Uani 0.50 1 d P . .
C2S C 0.4697(7) 0.9406(7) 0.4740(4) 0.083(3) Uani 0.50 1 d P . .
N1S N 0.4422(8) 0.8748(5) 0.4556(4) 0.120(3) Uani 0.50 1 d P . .

loop_
_atom_site_aniso_label
_atom_site_aniso_U_11
_atom_site_aniso_U_22
_atom_site_aniso_U_33
_atom_site_aniso_U_23
_atom_site_aniso_U_13
_atom_site_aniso_U_12
Cr1 0.01035(9) 0.01005(8) 0.01142(8) 0.00084(6) 0.00203(6) -0.00042(6)
P1 0.01167(14) 0.01072(13) 0.01095(13) 0.00046(10) 0.00162(10) 0.00047(10)
P2 0.01052(13) 0.01448(14) 0.01232(13) 0.00033(11) 0.00204(10) -0.00028(11)
S1 0.01213(13) 0.00963(12) 0.01170(12) 0.00042(9) 0.00188(9) -0.00053(9)
C1 0.0131(5) 0.0161(5) 0.0175(5) 0.0006(4) 0.0029(4) -0.0005(4)
C2 0.0148(6) 0.0175(6) 0.0206(6) 0.0025(5) 0.0021(5) -0.0012(5)
C3 0.0154(6) 0.0142(5) 0.0188(6) 0.0015(4) 0.0027(4) 0.0008(4)
O1 0.0249(6) 0.0277(6) 0.0326(6) -0.0139(5) 0.0024(5) -0.0045(5)
O3 0.0283(6) 0.0224(5) 0.0311(6) -0.0095(4) -0.0025(5) -0.0025(4)
O2 0.0306(6) 0.0330(6) 0.0345(6) 0.0182(5) 0.0050(5) -0.0048(5)
C9 0.0221(6) 0.0109(5) 0.0119(5) -0.0002(4) 0.0019(4) -0.0006(4)
C4 0.0169(6) 0.0108(5) 0.0108(5) 0.0006(4) 0.0018(4) 0.0018(4)
C10 0.0186(6) 0.0125(5) 0.0120(5) -0.0001(4) 0.0002(4) -0.0032(4)
C5 0.0184(6) 0.0140(5) 0.0117(5) 0.0011(4) 0.0021(4) 0.0027(4)
C8 0.0299(7) 0.0105(5) 0.0188(6) -0.0013(4) 0.0022(5) -0.0001(5)
C6 0.0221(6) 0.0184(6) 0.0169(6) 0.0012(5) 0.0036(5) 0.0075(5)
C15 0.0141(5) 0.0120(5) 0.0111(5) 0.0003(4) 0.0011(4) -0.0029(4)
C14 0.0145(5) 0.0153(5) 0.0108(5) 0.0003(4) 0.0018(4) -0.0027(4)
C13 0.0147(6) 0.0216(6) 0.0175(6) 0.0008(5) 0.0009(4) -0.0043(5)
C11 0.0248(7) 0.0157(6) 0.0164(6) -0.0006(4) 0.0003(5) -0.0075(5)
C12 0.0200(6) 0.0213(6) 0.0193(6) 0.0003(5) 0.0000(5) -0.0093(5)
C7 0.0335(8) 0.0134(6) 0.0198(6) -0.0010(5) 0.0046(6) 0.0063(5)
C17 0.0117(5) 0.0172(6) 0.0194(6) -0.0017(5) 0.0039(4) -0.0015(4)
C41 0.0154(6) 0.0222(6) 0.0180(6) 0.0017(5) 0.0003(5) -0.0002(5)
C36 0.0144(5) 0.0124(5) 0.0135(5) 0.0003(4) -0.0003(4) 0.0017(4)
C29 0.0144(5) 0.0150(5) 0.0137(5) 0.0011(4) 0.0035(4) 0.0010(4)
C16 0.0132(5) 0.0184(6) 0.0137(5) 0.0011(4) 0.0016(4) 0.0009(4)
C31 0.0195(6) 0.0178(6) 0.0190(6) -0.0025(5) -0.0007(5) 0.0021(5)
C30 0.0134(5) 0.0122(5) 0.0158(5) -0.0001(4) 0.0031(4) 0.0006(4)
C33 0.0220(7) 0.0127(6) 0.0366(8) -0.0047(5) 0.0057(6) 0.0004(5)
C24 0.0197(6) 0.0232(7) 0.0212(6) -0.0003(5) 0.0059(5) 0.0034(5)
C38 0.0252(7) 0.0205(6) 0.0142(6) -0.0003(5) -0.0002(5) 0.0039(5)
C39 0.0245(7) 0.0199(6) 0.0191(6) -0.0024(5) -0.0063(5) 0.0043(5)
C28 0.0169(6) 0.0259(7) 0.0159(6) -0.0001(5) 0.0037(5) -0.0005(5)
C25 0.0284(8) 0.0258(7) 0.0299(8) -0.0036(6) 0.0113(6) 0.0062(6)
C32 0.0227(7) 0.0202(6) 0.0268(7) -0.0092(5) 0.0024(5) -0.0005(5)
C27 0.0255(7) 0.0364(8) 0.0165(6) -0.0033(6) 0.0048(5) -0.0018(6)
C23 0.0132(5) 0.0188(6) 0.0158(5) -0.0009(4) 0.0041(4) -0.0016(4)
C34 0.0271(7) 0.0129(6) 0.0294(7) 0.0038(5) 0.0038(6) 0.0038(5)
C35 0.0233(7) 0.0136(6) 0.0200(6) 0.0021(5) 0.0025(5) 0.0020(5)
C37 0.0190(6) 0.0178(6) 0.0146(5) -0.0005(4) 0.0014(4) 0.0009(5)
C20 0.0251(8) 0.0274(8) 0.0380(9) -0.0075(7) 0.0064(7) -0.0124(6)
C22 0.0251(7) 0.0260(7) 0.0238(7) 0.0028(6) 0.0016(6) -0.0093(6)
C21 0.0335(9) 0.0288(8) 0.0337(8) 0.0033(7) 0.0060(7) -0.0148(7)
C40 0.0175(6) 0.0255(7) 0.0237(7) 0.0003(5) -0.0039(5) -0.0002(5)
C18 0.0206(7) 0.0258(7) 0.0224(7) -0.0006(5) -0.0013(5) -0.0046(5)
C19 0.0251(8) 0.0322(8) 0.0299(8) -0.0066(6) -0.0027(6) -0.0078(6)
C26 0.0329(8) 0.0321(8) 0.0242(7) -0.0096(6) 0.0113(6) -0.0007(7)
C1S 0.091(5) 0.18(3) 0.111(14) -0.07(2) 0.004(7) -0.057(19)
C2S 0.066(4) 0.133(8) 0.050(3) 0.021(4) 0.013(3) 0.054(5)
N1S 0.164(8) 0.132(6) 0.066(4) 0.047(4) 0.028(4) 0.089(6)

loop_
_atom_type_symbol
_atom_type_description
_atom_type_scat_dispersion_real
_atom_type_scat_dispersion_imag
_atom_type_scat_source
C C 0.0033 0.0016 'International Tables Vol C Tables 4.2.6.8 and 6.1.1.4'
H H 0.0000 0.0000 'International Tables Vol C Tables 4.2.6.8 and 6.1.1.4'
N N 0.0061 0.0033 'International Tables Vol C Tables 4.2.6.8 and 6.1.1.4'
O O 0.0106 0.0060 'International Tables Vol C Tables 4.2.6.8 and 6.1.1.4'
P P 0.1023 0.0942 'International Tables Vol C Tables 4.2.6.8 and 6.1.1.4'
S S 0.1246 0.1234 'International Tables Vol C Tables 4.2.6.8 and 6.1.1.4'
Cr Cr 0.3209 0.6236 'International Tables Vol C Tables 4.2.6.8 and 6.1.1.4'

loop_
_geom_angle_atom_site_label_1
_geom_angle_atom_site_label_2
_geom_angle_atom_site_label_3
_geom_angle
_geom_angle_site_symmetry_1
_geom_angle_site_symmetry_3
C2 Cr1 C3 88.52(6) . .
C2 Cr1 C1 92.10(6) . .
C3 Cr1 C1 176.79(6) . .
C2 Cr1 P1 90.49(4) . .
C3 Cr1 P1 92.31(4) . .
C1 Cr1 P1 90.83(4) . .
C2 Cr1 P2 94.63(4) . .
C3 Cr1 P2 87.04(4) . .
C1 Cr1 P2 89.78(4) . .
P1 Cr1 P2 174.821(14) . .
C2 Cr1 S1 176.52(5) . .
C3 Cr1 S1 89.25(4) . .
C1 Cr1 S1 90.27(4) . .
P1 Cr1 S1 86.926(12) . .
P2 Cr1 S1 87.927(13) . .
C30 P1 C36 101.96(6) . .
C30 P1 C29 97.24(6) . .
C36 P1 C29 103.30(6) . .
C30 P1 Cr1 117.19(4) . .
C36 P1 Cr1 117.68(4) . .
C29 P1 Cr1 116.41(4) . .
C17 P2 C23 103.37(6) . .
C17 P2 C16 100.78(6) . .
C23 P2 C16 102.48(6) . .
C17 P2 Cr1 114.77(4) . .
C23 P2 Cr1 118.50(5) . .
C16 P2 Cr1 114.64(4) . .
C4 S1 C15 90.64(6) . .
C4 S1 Cr1 114.11(4) . .
C15 S1 Cr1 115.21(4) . .
O1 C1 Cr1 178.78(12) . .
O2 C2 Cr1 178.21(13) . .
O3 C3 Cr1 177.54(12) . .
C8 C9 C4 118.27(13) . .
C8 C9 C10 130.05(12) . .
C4 C9 C10 111.63(11) . .
C5 C4 C9 123.75(12) . .
C5 C4 S1 123.39(10) . .
C9 C4 S1 112.86(10) . .
C11 C10 C15 118.21(13) . .
C11 C10 C9 130.40(12) . .
C15 C10 C9 111.36(11) . .
C4 C5 C6 116.43(12) . .
C4 C5 C16 119.43(11) . .
C6 C5 C16 124.14(12) . .
C7 C8 C9 118.98(13) . .
C7 C8 H8 120.5 . .
C9 C8 H8 120.5 . .
C7 C6 C5 121.10(13) . .
C7 C6 H6 119.5 . .
C5 C6 H6 119.5 . .
C14 C15 C10 123.81(12) . .
C14 C15 S1 123.33(10) . .
C10 C15 S1 112.86(10) . .
C15 C14 C13 116.36(12) . .
C15 C14 C29 119.89(11) . .
C13 C14 C29 123.75(12) . .
C14 C13 C12 120.89(13) . .
C14 C13 H13 119.6 . .
C12 C13 H13 119.6 . .
C12 C11 C10 119.02(13) . .
C12 C11 H11 120.5 . .
C10 C11 H11 120.5 . .
C11 C12 C13 121.54(13) . .
C11 C12 H12 119.2 . .
C13 C12 H12 119.2 . .
C8 C7 C6 121.44(13) . .
C8 C7 H7 119.3 . .
C6 C7 H7 119.3 . .
C18 C17 C22 118.21(13) . .
C18 C17 P2 123.53(11) . .
C22 C17 P2 117.99(11) . .
C40 C41 C36 120.93(13) . .
C40 C41 H41 119.5 . .
C36 C41 H41 119.5 . .
C41 C36 C37 118.05(12) . .
C41 C36 P1 122.78(10) . .
C37 C36 P1 119.13(10) . .
C14 C29 P1 114.59(9) . .
C14 C29 H29A 108.6 . .
P1 C29 H29A 108.6 . .
C14 C29 H29B 108.6 . .
P1 C29 H29B 108.6 . .
H29A C29 H29B 107.6 . .
C5 C16 P2 113.85(9) . .
C5 C16 H16A 108.8 . .
P2 C16 H16A 108.8 . .
C5 C16 H16B 108.8 . .
P2 C16 H16B 108.8 . .
H16A C16 H16B 107.7 . .
C32 C31 C30 120.29(13) . .
C32 C31 H31 119.9 . .
C30 C31 H31 119.9 . .
C35 C30 C31 118.52(12) . .
C35 C30 P1 121.95(10) . .
C31 C30 P1 119.53(10) . .
C34 C33 C32 119.55(13) . .
C34 C33 H33 120.2 . .
C32 C33 H33 120.2 . .
C25 C24 C23 121.09(14) . .
C25 C24 H24 119.5 . .
C23 C24 H24 119.5 . .
C39 C38 C37 119.96(13) . .
C39 C38 H38 120.0 . .
C37 C38 H38 120.0 . .
C40 C39 C38 119.81(13) . .
C40 C39 H39 120.1 . .
C38 C39 H39 120.1 . .
C27 C28 C23 120.35(14) . .
C27 C28 H28 119.8 . .
C23 C28 H28 119.8 . .
C26 C25 C24 119.96(15) . .
C26 C25 H25 120.0 . .
C24 C25 H25 120.0 . .
C33 C32 C31 120.58(14) . .
C33 C32 H32 119.7 . .
C31 C32 H32 119.7 . .
C26 C27 C28 120.51(14) . .
C26 C27 H27 119.7 . .
C28 C27 H27 119.7 . .
C28 C23 C24 118.30(12) . .
C28 C23 P2 118.83(10) . .
C24 C23 P2 122.84(10) . .
C33 C34 C35 120.30(14) . .
C33 C34 H34 119.9 . .
C35 C34 H34 119.9 . .
C34 C35 C30 120.74(13) . .
C34 C35 H35 119.6 . .
C30 C35 H35 119.6 . .
C38 C37 C36 120.93(13) . .
C38 C37 H37 119.5 . .
C36 C37 H37 119.5 . .
C19 C20 C21 119.67(15) . .
C19 C20 H20 120.2 . .
C21 C20 H20 120.2 . .
C21 C22 C17 121.02(15) . .
C21 C22 H22 119.5 . .
C17 C22 H22 119.5 . .
C20 C21 C22 120.08(16) . .
C20 C21 H21 120.0 . .
C22 C21 H21 120.0 . .
C39 C40 C41 120.30(14) . .
C39 C40 H40 119.9 . .
C41 C40 H40 119.9 . .
C17 C18 C19 120.56(15) . .
C17 C18 H18 119.7 . .
C19 C18 H18 119.7 . .
C20 C19 C18 120.46(15) . .
C20 C19 H19 119.8 . .
C18 C19 H19 119.8 . .
C25 C26 C27 119.78(14) . .
C25 C26 H26 120.1 . .
C27 C26 H26 120.1 . .
C1S C1S C2S 120(9) 3_676 3_676
C1S C1S C2S 34(4) 3_676 .
C2S C1S C2S 154(5) 3_676 .
C1S C2S N1S 156(3) 3_676 .
C1S C2S C1S 26(5) 3_676 .
N1S C2S C1S 177.8(19) . .

loop_
_geom_bond_atom_site_label_1
_geom_bond_atom_site_label_2
_geom_bond_distance
_geom_bond_site_symmetry_2
Cr1 C2 1.8337(14) .
Cr1 C3 1.8879(14) .
Cr1 C1 1.8914(13) .
Cr1 P1 2.3226(4) .
Cr1 P2 2.3283(4) .
Cr1 S1 2.3414(4) .
P1 C30 1.8306(13) .
P1 C36 1.8373(13) .
P1 C29 1.8714(13) .
P2 C17 1.8354(14) .
P2 C23 1.8382(13) .
P2 C16 1.8674(13) .
S1 C4 1.7488(12) .
S1 C15 1.7498(13) .
C1 O1 1.1495(17) .
C2 O2 1.1636(17) .
C3 O3 1.1502(17) .
C9 C8 1.3998(18) .
C9 C4 1.4031(18) .
C9 C10 1.4586(19) .
C4 C5 1.3935(18) .
C10 C11 1.3996(19) .
C10 C15 1.4042(17) .
C5 C6 1.3967(18) .
C5 C16 1.5037(19) .
C8 C7 1.390(2) .
C8 H8 0.9500 .
C6 C7 1.395(2) .
C6 H6 0.9500 .
C15 C14 1.3944(18) .
C14 C13 1.3990(18) .
C14 C29 1.5006(18) .
C13 C12 1.400(2) .
C13 H13 0.9500 .
C11 C12 1.387(2) .
C11 H11 0.9500 .
C12 H12 0.9500 .
C7 H7 0.9500 .
C17 C18 1.393(2) .
C17 C22 1.400(2) .
C41 C40 1.388(2) .
C41 C36 1.3985(19) .
C41 H41 0.9500 .
C36 C37 1.3991(18) .
C29 H29A 0.9900 .
C29 H29B 0.9900 .
C16 H16A 0.9900 .
C16 H16B 0.9900 .
C31 C32 1.391(2) .
C31 C30 1.3995(18) .
C31 H31 0.9500 .
C30 C35 1.3948(18) .
C33 C34 1.382(2) .
C33 C32 1.386(2) .
C33 H33 0.9500 .
C24 C25 1.388(2) .
C24 C23 1.400(2) .
C24 H24 0.9500 .
C38 C39 1.388(2) .
C38 C37 1.3921(19) .
C38 H38 0.9500 .
C39 C40 1.382(2) .
C39 H39 0.9500 .
C28 C27 1.392(2) .
C28 C23 1.3946(19) .
C28 H28 0.9500 .
C25 C26 1.380(2) .
C25 H25 0.9500 .
C32 H32 0.9500 .
C27 C26 1.386(2) .
C27 H27 0.9500 .
C34 C35 1.3919(19) .
C34 H34 0.9500 .
C35 H35 0.9500 .
C37 H37 0.9500 .
C20 C19 1.381(3) .
C20 C21 1.385(3) .
C20 H20 0.9500 .
C22 C21 1.387(2) .
C22 H22 0.9500 .
C21 H21 0.9500 .
C40 H40 0.9500 .
C18 C19 1.395(2) .
C18 H18 0.9500 .
C19 H19 0.9500 .
C26 H26 0.9500 .
C1S C1S 0.74(6) 3_676
C1S C2S 0.92(3) 3_676
C1S C2S 1.44(2) .
C2S C1S 0.92(3) 3_676
C2S N1S 1.198(12) .
